data_4502011
loop_
_publ_author_name
'Paul, Avijit Kumar'
'Sanyal, Udishnu'
'Natarajan, Srinivasan'

_publ_section_title
;
 Use of Polyazaheterocycles in the Assembly of New Cadmium Sulfate
 Frameworks: Synthesis, Structure, and Properties
;
_journal_issue 9
_journal_name_full 'Crystal Growth &amp; Design'
_journal_page_first 4161
_journal_paper_doi 10.1021/cg100865v
_journal_volume 10
_journal_year 2010
_chemical_formula_sum 'C4 H8 Cd3 N6 O10 S2'
_chemical_formula_weight 701.53
_chemical_name_common &#x0091;Cadmium-Sulfate&#x0092;
_chemical_name_systematic
;
 ?
;
_space_group_IT_number 14
_symmetry_cell_setting monoclinic
_symmetry_space_group_name_Hall '-P 2ybc'
_symmetry_space_group_name_H-M 'P 1 21/c 1'
_atom_sites_solution_hydrogens geom
_atom_sites_solution_primary direct
_atom_sites_solution_secondary difmap
_cell_angle_alpha 90.00
_cell_angle_beta 110.819(2)
_cell_angle_gamma 90.00
_cell_formula_units_Z 2
_cell_length_a 9.8131(4)
_cell_length_b 6.4065(3)
_cell_length_c 12.9635(6)
_cell_measurement_reflns_used 1478
_cell_measurement_temperature 296(2)
_cell_measurement_theta_max 26.00
_cell_measurement_theta_min 2.22
_cell_volume 761.77(6)
_computing_cell_refinement 'SAINT (Bruker, 2000)'
_computing_data_collection 'SMART (Bruker, 2000)'
_computing_data_reduction SAINT
_computing_molecular_graphics 'Ortep-3 for windows (Farrugia, 1999) and CAMERON (Watkin et al., 1993)'
_computing_publication_material 'SHELXL-97 (Sheldrick, 1997)'
_computing_structure_refinement 'SHELXL-97 (Sheldrick, 1997)'
_computing_structure_solution 'SIR92 (Altomare et al., 1993)'
_diffrn_ambient_temperature 296(2)
_diffrn_measured_fraction_theta_full 0.992
_diffrn_measured_fraction_theta_max 0.992
_diffrn_measurement_device_type 'Bruker SMART CCD area detector'
_diffrn_measurement_method '\f and \w scans'
_diffrn_radiation_monochromator graphite
_diffrn_radiation_source 'fine-focus sealed tube'
_diffrn_radiation_type MoK\a
_diffrn_radiation_wavelength 0.71073
_diffrn_reflns_av_R_equivalents 0.0346
_diffrn_reflns_av_sigmaI/netI 0.0287
_diffrn_reflns_limit_h_max 12
_diffrn_reflns_limit_h_min -11
_diffrn_reflns_limit_k_max 7
_diffrn_reflns_limit_k_min -7
_diffrn_reflns_limit_l_max 15
_diffrn_reflns_limit_l_min -12
_diffrn_reflns_number 5771
_diffrn_reflns_theta_full 26.00
_diffrn_reflns_theta_max 26.00
_diffrn_reflns_theta_min 2.22
_exptl_absorpt_coefficient_mu 4.489
_exptl_absorpt_correction_T_max 0.7441
_exptl_absorpt_correction_T_min 0.5337
_exptl_absorpt_correction_type multi-scan
_exptl_absorpt_process_details '(SADABS; Sheldrick, 1996)'
_exptl_crystal_colour colorless
_exptl_crystal_density_diffrn 3.058
_exptl_crystal_density_method 'not measured'
_exptl_crystal_description 'Block type'
_exptl_crystal_F_000 660
_exptl_crystal_size_max 0.16
_exptl_crystal_size_mid 0.11
_exptl_crystal_size_min 0.07
_refine_diff_density_max 0.488
_refine_diff_density_min -0.638
_refine_diff_density_rms 0.109
_refine_ls_extinction_coef 0.0142(5)
_refine_ls_extinction_expression Fc^*^=kFc[1+0.001xFc^2^\l^3^/sin(2\q)]^-1/4^
_refine_ls_extinction_method SHELXL
_refine_ls_goodness_of_fit_ref 1.066
_refine_ls_hydrogen_treatment mixed
_refine_ls_matrix_type full
_refine_ls_number_parameters 124
_refine_ls_number_reflns 1478
_refine_ls_number_restraints 0
_refine_ls_restrained_S_all 1.066
_refine_ls_R_factor_all 0.0205
_refine_ls_R_factor_gt 0.0189
_refine_ls_shift/su_max 0.000
_refine_ls_shift/su_mean 0.000
_refine_ls_structure_factor_coef Fsqd
_refine_ls_weighting_details 'calc w=1/[\s^2^(Fo^2^)+(0.0194P)^2^+0.5264P] where P=(Fo^2^+2Fc^2^)/3'
_refine_ls_weighting_scheme calc
_refine_ls_wR_factor_gt 0.0457
_refine_ls_wR_factor_ref 0.0465
_reflns_number_gt 1382
_reflns_number_total 1478
_reflns_threshold_expression >2sigma(I)
_cod_data_source_file cg100865v_si_002.cif
_cod_data_source_block Compound(III)
_cod_depositor_comments
;
The following automatic conversions were performed:

'_symmetry_cell_setting' value 'Monoclinic' changed to 'monoclinic'
according to /home/saulius/struct/CIF-dictionaries/cif_core.dic
dictionary named 'cif_core.dic' version 2.4.2 from 2011-04-26.

Automatic conversion script
Id: cif_fix_values 1715 2011-07-08 13:25:40Z adriana 
;
_cod_original_sg_symbol_H-M P21/c
_cod_database_code 4502011

loop_
_symmetry_equiv_pos_as_xyz
'x, y, z'
'-x, y+1/2, -z+1/2'
'-x, -y, -z'
'x, -y-1/2, z-1/2'

loop_
_atom_site_label
_atom_site_type_symbol
_atom_site_fract_x
_atom_site_fract_y
_atom_site_fract_z
_atom_site_U_iso_or_equiv
_atom_site_adp_type
_atom_site_occupancy
_atom_site_symmetry_multiplicity
_atom_site_calc_flag
_atom_site_refinement_flags
H5A H -0.113(5) 0.142(8) 0.015(4) 0.058(18) Uiso 1 1 d .
H5B H -0.141(5) 0.217(6) 0.097(4) 0.037(12) Uiso 1 1 d .
Cd1 Cd 0.35550(2) 0.24175(3) 0.203344(17) 0.01663(10) Uani 1 1 d .
Cd2 Cd 0.0000 0.5000 0.0000 0.01868(11) Uani 1 2 d S
S1 S 0.27949(8) 0.71030(11) 0.23015(6) 0.01768(18) Uani 1 1 d .
O1 O 0.4208(2) 0.6092(3) 0.2384(2) 0.0284(5) Uani 1 1 d .
O2 O 0.2595(2) 0.8989(3) 0.16204(19) 0.0286(5) Uani 1 1 d .
O3 O 0.2802(3) 0.7557(3) 0.3388(2) 0.0303(6) Uani 1 1 d .
O4 O 0.1659(2) 0.5548(3) 0.17425(18) 0.0226(5) Uani 1 1 d .
O5 O -0.0722(3) 0.1943(4) 0.0655(3) 0.0372(6) Uani 1 1 d .
N1 N 0.3073(3) 0.2828(4) 0.0259(2) 0.0200(6) Uani 1 1 d .
N2 N -0.1672(3) 0.6790(4) 0.0455(2) 0.0199(5) Uani 1 1 d .
N3 N 0.3060(3) 0.2344(3) 0.3554(2) 0.0182(6) Uani 1 1 d .
C1 C 0.3864(4) 0.2503(4) -0.0369(3) 0.0211(7) Uani 1 1 d .
H1 H 0.4857 0.2206 -0.0096 0.025 Uiso 1 1 calc R
C2 C -0.1727(3) 0.6914(5) 0.1444(3) 0.0222(7) Uani 1 1 d .
H2 H -0.0919 0.6721 0.2084 0.027 Uiso 1 1 calc R

loop_
_atom_site_aniso_label
_atom_site_aniso_U_11
_atom_site_aniso_U_22
_atom_site_aniso_U_33
_atom_site_aniso_U_23
_atom_site_aniso_U_13
_atom_site_aniso_U_12
Cd1 0.01906(15) 0.01970(14) 0.01268(16) 0.00094(8) 0.00754(10) 0.00165(7)
Cd2 0.01331(17) 0.02574(17) 0.01698(19) -0.00060(12) 0.00537(13) 0.00225(11)
S1 0.0163(4) 0.0178(3) 0.0177(4) -0.0022(3) 0.0046(3) -0.0013(3)
O1 0.0163(10) 0.0237(11) 0.0451(15) -0.0055(10) 0.0106(10) -0.0010(9)
O2 0.0356(13) 0.0211(11) 0.0254(13) 0.0014(9) 0.0061(10) -0.0027(9)
O3 0.0386(14) 0.0306(12) 0.0226(14) -0.0062(9) 0.0120(11) -0.0003(9)
O4 0.0179(10) 0.0251(10) 0.0203(12) -0.0009(9) 0.0013(9) -0.0038(8)
O5 0.0449(17) 0.0326(13) 0.0392(19) -0.0008(13) 0.0215(15) -0.0070(12)
N1 0.0204(13) 0.0268(12) 0.0124(14) 0.0028(10) 0.0054(11) 0.0035(10)
N2 0.0171(12) 0.0277(13) 0.0160(14) 0.0001(11) 0.0072(10) 0.0031(10)
N3 0.0202(13) 0.0205(12) 0.0160(14) -0.0009(9) 0.0089(11) -0.0019(9)
C1 0.0183(15) 0.0308(17) 0.0156(18) 0.0009(12) 0.0077(13) 0.0038(11)
C2 0.0196(15) 0.0290(15) 0.0164(17) 0.0003(13) 0.0045(12) 0.0011(12)

loop_
_atom_type_symbol
_atom_type_description
_atom_type_scat_dispersion_real
_atom_type_scat_dispersion_imag
_atom_type_scat_source
C C 0.0033 0.0016 'International Tables Vol C Tables 4.2.6.8 and 6.1.1.4'
H H 0.0000 0.0000 'International Tables Vol C Tables 4.2.6.8 and 6.1.1.4'
N N 0.0061 0.0033 'International Tables Vol C Tables 4.2.6.8 and 6.1.1.4'
O O 0.0106 0.0060 'International Tables Vol C Tables 4.2.6.8 and 6.1.1.4'
S S 0.1246 0.1234 'International Tables Vol C Tables 4.2.6.8 and 6.1.1.4'
Cd Cd -0.8075 1.2024 'International Tables Vol C Tables 4.2.6.8 and 6.1.1.4'

loop_
_geom_angle_atom_site_label_1
_geom_angle_atom_site_label_2
_geom_angle_atom_site_label_3
_geom_angle
_geom_angle_site_symmetry_1
_geom_angle_site_symmetry_3
N3 Cd1 N1 155.74(10) . .
N3 Cd1 O1 101.20(9) . 2_645
N1 Cd1 O1 102.77(9) . 2_645
N3 Cd1 O2 89.20(8) . 1_545
N1 Cd1 O2 87.37(9) . 1_545
O1 Cd1 O2 89.30(7) 2_645 1_545
N3 Cd1 O1 88.89(8) . .
N1 Cd1 O1 91.37(9) . .
O1 Cd1 O1 98.24(5) 2_645 .
O2 Cd1 O1 172.45(7) 1_545 .
N3 Cd1 O4 77.11(8) . .
N1 Cd1 O4 83.23(8) . .
O1 Cd1 O4 152.93(7) 2_645 .
O2 Cd1 O4 117.52(7) 1_545 .
O1 Cd1 O4 54.92(6) . .
N2 Cd2 N2 180.00(12) 3_565 .
N2 Cd2 O4 90.46(8) 3_565 .
N2 Cd2 O4 89.54(8) . .
N2 Cd2 O4 89.54(8) 3_565 3_565
N2 Cd2 O4 90.46(8) . 3_565
O4 Cd2 O4 180.0 . 3_565
N2 Cd2 O5 90.65(10) 3_565 .
N2 Cd2 O5 89.35(10) . .
O4 Cd2 O5 88.35(10) . .
O4 Cd2 O5 91.65(10) 3_565 .
N2 Cd2 O5 89.35(10) 3_565 3_565
N2 Cd2 O5 90.65(10) . 3_565
O4 Cd2 O5 91.65(10) . 3_565
O4 Cd2 O5 88.35(10) 3_565 3_565
O5 Cd2 O5 180.0 . 3_565
O3 S1 O2 112.11(13) . .
O3 S1 O4 110.92(13) . .
O2 S1 O4 110.09(13) . .
O3 S1 O1 109.61(14) . .
O2 S1 O1 108.73(13) . .
O4 S1 O1 105.13(12) . .
S1 O1 Cd1 129.51(12) . 2_655
S1 O1 Cd1 103.21(10) . .
Cd1 O1 Cd1 126.50(9) 2_655 .
S1 O2 Cd1 131.92(13) . 1_565
S1 O4 Cd2 137.15(13) . .
S1 O4 Cd1 94.04(10) . .
Cd2 O4 Cd1 103.84(8) . .
Cd2 O5 H5A 102(4) . .
Cd2 O5 H5B 113(2) . .
H5A O5 H5B 102(5) . .
C1 N1 N2 106.1(3) . 3_565
C1 N1 Cd1 132.1(2) . .
N2 N1 Cd1 121.13(19) 3_565 .
C2 N2 N1 105.6(2) . 3_565
C2 N2 Cd2 125.4(2) . .
N1 N2 Cd2 124.13(19) 3_565 .
C2 N3 C1 103.1(3) 2_545 4_566
C2 N3 Cd1 122.4(2) 2_545 .
C1 N3 Cd1 134.3(2) 4_566 .
N1 C1 N3 111.8(3) . 4_565
N1 C1 H1 124.1 . .
N3 C1 H1 124.1 4_565 .
N2 C2 N3 113.4(3) . 2
N2 C2 H2 123.3 . .
N3 C2 H2 123.3 2 .

loop_
_geom_bond_atom_site_label_1
_geom_bond_atom_site_label_2
_geom_bond_distance
_geom_bond_site_symmetry_2
Cd1 N3 2.192(3) .
Cd1 N1 2.193(3) .
Cd1 O1 2.221(2) 2_645
Cd1 O2 2.375(2) 1_545
Cd1 O1 2.439(2) .
Cd1 O4 2.670(2) .
Cd2 N2 2.246(2) 3_565
Cd2 N2 2.246(2) .
Cd2 O4 2.294(2) .
Cd2 O4 2.294(2) 3_565
Cd2 O5 2.342(3) .
Cd2 O5 2.342(3) 3_565
S1 O3 1.436(2) .
S1 O2 1.468(2) .
S1 O4 1.479(2) .
S1 O1 1.500(2) .
O1 Cd1 2.221(2) 2_655
O2 Cd1 2.375(2) 1_565
O5 H5A 0.71(5) .
O5 H5B 0.92(5) .
N1 C1 1.326(4) .
N1 N2 1.380(3) 3_565
N2 C2 1.303(4) .
N2 N1 1.380(3) 3_565
N3 C2 1.338(4) 2_545
N3 C1 1.341(4) 4_566
C1 N3 1.341(4) 4_565
C1 H1 0.9300 .
C2 N3 1.338(4) 2
C2 H2 0.9300 .
